data_4072287
loop_
_publ_author_name
'Wallenhorst, Carolin'
'Kehr, Gerald'
'Fr\"ohlich, Roland'
'Erker, Gerhard'

_publ_section_title
;
 Unsymmetrical Bis(iminoethyl)pyridine Metal Complexes with a Pendant
 Alkenyl Substituent. Part B: Internal Olefin Coordination to
 Ruthenium&#x2020;
;
_journal_issue 24
_journal_name_full Organometallics
_journal_page_first 6557
_journal_paper_doi 10.1021/om800727q
_journal_volume 27
_journal_year 2008
_chemical_formula_sum 'C27.5 H38 Cl3 N3 Ru'
_chemical_formula_weight 618.03
_chemical_name_systematic
; 
 ? 
;
_space_group_IT_number 15
_symmetry_cell_setting monoclinic
_symmetry_space_group_name_Hall '-C 2yc'
_symmetry_space_group_name_H-M 'C 1 2/c 1'
_atom_sites_solution_hydrogens geom
_atom_sites_solution_primary direct
_atom_sites_solution_secondary difmap
_audit_creation_method SHELXL-97
_cell_angle_alpha 90.00
_cell_angle_beta 94.351(1)
_cell_angle_gamma 90.00
_cell_formula_units_Z 8
_cell_length_a 25.8516(5)
_cell_length_b 10.8712(2)
_cell_length_c 20.0594(3)
_cell_measurement_reflns_used 17305
_cell_measurement_temperature 198(2)
_cell_measurement_theta_max 27.88
_cell_measurement_theta_min 0.41
_cell_volume 5621.20(17)
_computing_cell_refinement 'Collect (Nonius B.V., 1998)'
_computing_data_collection 'Collect (Nonius B.V., 1998)'
_computing_data_reduction 'Denzo-SMN (Otwinowski & Minor, 1997)'
_computing_molecular_graphics 'XP (BrukerAXS, 2000)'
_computing_publication_material 'SHELXL-97 (Sheldrick, 1997)'
_computing_structure_refinement 'SHELXL-97 (Sheldrick, 1997)'
_computing_structure_solution 'SHELXS-97 (Sheldrick, 1990)'
_diffrn_ambient_temperature 198(2)
_diffrn_measured_fraction_theta_full 0.986
_diffrn_measured_fraction_theta_max 0.986
_diffrn_measurement_device_type 'Nonius Kappa CCD'
_diffrn_measurement_method '\w and \f scans'
_diffrn_radiation_monochromator graphite
_diffrn_radiation_source 'fine-focus sealed tube'
_diffrn_radiation_type MoK\a
_diffrn_radiation_wavelength 0.71073
_diffrn_reflns_av_R_equivalents 0.145
_diffrn_reflns_av_sigmaI/netI 0.0383
_diffrn_reflns_limit_h_max 34
_diffrn_reflns_limit_h_min 0
_diffrn_reflns_limit_k_max 14
_diffrn_reflns_limit_k_min 0
_diffrn_reflns_limit_l_max 26
_diffrn_reflns_limit_l_min -26
_diffrn_reflns_number 17305
_diffrn_reflns_theta_full 28.33
_diffrn_reflns_theta_max 28.33
_diffrn_reflns_theta_min 1.58
_exptl_absorpt_coefficient_mu 0.864
_exptl_absorpt_correction_T_max 0.9500
_exptl_absorpt_correction_T_min 0.6479
_exptl_absorpt_correction_type multi-scan
_exptl_absorpt_process_details 'SORTAV (Blessing, 1995 & 1997)'
_exptl_crystal_colour black
_exptl_crystal_density_diffrn 1.461
_exptl_crystal_density_method 'not measured'
_exptl_crystal_description plate
_exptl_crystal_F_000 2552
_exptl_crystal_size_max 0.55
_exptl_crystal_size_mid 0.45
_exptl_crystal_size_min 0.06
_refine_diff_density_max 1.209
_refine_diff_density_min -0.818
_refine_diff_density_rms 0.101
_refine_ls_extinction_method none
_refine_ls_goodness_of_fit_ref 1.146
_refine_ls_hydrogen_treatment riding
_refine_ls_matrix_type full
_refine_ls_number_parameters 318
_refine_ls_number_reflns 6927
_refine_ls_number_restraints 0
_refine_ls_restrained_S_all 1.146
_refine_ls_R_factor_all 0.0565
_refine_ls_R_factor_gt 0.0421
_refine_ls_shift/su_max 0.001
_refine_ls_shift/su_mean 0.000
_refine_ls_structure_factor_coef Fsqd
_refine_ls_weighting_details 'calc w=1/[\s^2^(Fo^2^)+(0.0220P)^2^+28.7557P] where P=(Fo^2^+2Fc^2^)/3'
_refine_ls_weighting_scheme calc
_refine_ls_wR_factor_gt 0.0941
_refine_ls_wR_factor_ref 0.1000
_reflns_number_gt 5708
_reflns_number_total 6927
_reflns_threshold_expression >2sigma(I)
_cod_data_source_file om800727q_si_004.cif
_cod_data_source_block erk4126
_cod_original_sg_symbol_H-M C2/c
_cod_original_formula_sum 'C27.50 H38 Cl3 N3 Ru'
_cod_database_code 4072287

loop_
_symmetry_equiv_pos_as_xyz
'x, y, z'
'-x, y, -z+1/2'
'x+1/2, y+1/2, z'
'-x+1/2, y+1/2, -z+1/2'
'-x, -y, -z'
'x, -y, z-1/2'
'-x+1/2, -y+1/2, -z'
'x+1/2, -y+1/2, z-1/2'

loop_
_atom_site_label
_atom_site_type_symbol
_atom_site_fract_x
_atom_site_fract_y
_atom_site_fract_z
_atom_site_U_iso_or_equiv
_atom_site_adp_type
_atom_site_occupancy
_atom_site_symmetry_multiplicity
_atom_site_calc_flag
_atom_site_refinement_flags
Ru Ru 0.136351(9) 0.77233(2) 0.133767(11) 0.01752(7) Uani 1 1 d .
Cl1 Cl 0.13085(3) 0.61271(7) 0.21582(4) 0.02575(17) Uani 1 1 d .
Cl2 Cl 0.14127(3) 0.91828(7) 0.04536(4) 0.02553(17) Uani 1 1 d .
N1 N 0.21242(9) 0.7692(2) 0.13459(12) 0.0178(5) Uani 1 1 d .
C2 C 0.24102(11) 0.8513(3) 0.17137(15) 0.0200(6) Uani 1 1 d .
C3 C 0.29463(12) 0.8579(3) 0.16832(16) 0.0255(7) Uani 1 1 d .
H3 H 0.3147 0.9153 0.1950 0.031 Uiso 1 1 calc R
C4 C 0.31803(12) 0.7793(3) 0.12567(17) 0.0279(7) Uani 1 1 d .
H4 H 0.3546 0.7813 0.1235 0.033 Uiso 1 1 calc R
C5 C 0.28835(13) 0.6977(3) 0.08604(16) 0.0268(7) Uani 1 1 d .
H5 H 0.3043 0.6448 0.0559 0.032 Uiso 1 1 calc R
C6 C 0.23487(12) 0.6939(3) 0.09084(14) 0.0209(6) Uani 1 1 d .
C7 C 0.20972(12) 0.9301(3) 0.21207(15) 0.0211(6) Uani 1 1 d .
C8 C 0.23706(13) 1.0239(3) 0.25623(18) 0.0330(8) Uani 1 1 d .
H8A H 0.2117 1.0689 0.2807 0.050 Uiso 1 1 calc R
H8B H 0.2555 1.0816 0.2289 0.050 Uiso 1 1 calc R
H8C H 0.2620 0.9827 0.2881 0.050 Uiso 1 1 calc R
N9 N 0.16023(10) 0.9114(2) 0.20486(12) 0.0192(5) Uani 1 1 d .
C10 C 0.12739(12) 0.9894(3) 0.24400(16) 0.0239(7) Uani 1 1 d .
C11 C 0.10970(14) 1.1019(3) 0.21744(17) 0.0296(7) Uani 1 1 d .
C12 C 0.07591(16) 1.1688(4) 0.2544(2) 0.0424(10) Uani 1 1 d .
H12 H 0.0626 1.2449 0.2373 0.051 Uiso 1 1 calc R
C13 C 0.06133(16) 1.1283(4) 0.3145(2) 0.0476(11) Uani 1 1 d .
H13 H 0.0376 1.1752 0.3380 0.057 Uiso 1 1 calc R
C14 C 0.08077(15) 1.0203(4) 0.34120(19) 0.0417(10) Uani 1 1 d .
H14 H 0.0711 0.9946 0.3838 0.050 Uiso 1 1 calc R
C15 C 0.11448(13) 0.9471(3) 0.30704(17) 0.0290(7) Uani 1 1 d .
C16 C 0.12646(15) 1.1532(3) 0.15221(17) 0.0338(8) Uani 1 1 d .
H16 H 0.1469 1.0881 0.1307 0.041 Uiso 1 1 calc R
C17 C 0.16172(19) 1.2662(4) 0.1643(2) 0.0492(11) Uani 1 1 d .
H17A H 0.1420 1.3331 0.1831 0.074 Uiso 1 1 calc R
H17B H 0.1744 1.2929 0.1218 0.074 Uiso 1 1 calc R
H17C H 0.1912 1.2446 0.1957 0.074 Uiso 1 1 calc R
C18 C 0.08043(18) 1.1879(4) 0.1031(2) 0.0501(11) Uani 1 1 d .
H18A H 0.0574 1.1168 0.0960 0.075 Uiso 1 1 calc R
H18B H 0.0932 1.2129 0.0604 0.075 Uiso 1 1 calc R
H18C H 0.0613 1.2562 0.1216 0.075 Uiso 1 1 calc R
C19 C 0.13626(15) 0.8295(3) 0.33852(17) 0.0339(8) Uani 1 1 d .
H19 H 0.1522 0.7813 0.3029 0.041 Uiso 1 1 calc R
C20 C 0.0947(2) 0.7492(5) 0.3667(2) 0.0571(13) Uani 1 1 d .
H20A H 0.0810 0.7906 0.4051 0.086 Uiso 1 1 calc R
H20B H 0.1098 0.6700 0.3810 0.086 Uiso 1 1 calc R
H20C H 0.0664 0.7354 0.3321 0.086 Uiso 1 1 calc R
C21 C 0.17907(19) 0.8581(4) 0.3936(2) 0.0529(11) Uani 1 1 d .
H21A H 0.2061 0.9078 0.3749 0.079 Uiso 1 1 calc R
H21B H 0.1942 0.7809 0.4112 0.079 Uiso 1 1 calc R
H21C H 0.1642 0.9037 0.4297 0.079 Uiso 1 1 calc R
C22 C 0.19735(13) 0.6119(3) 0.05549(15) 0.0223(6) Uani 1 1 d .
C23 C 0.21587(15) 0.5143(3) 0.00973(17) 0.0315(8) Uani 1 1 d .
H23A H 0.2229 0.4382 0.0351 0.047 Uiso 1 1 calc R
H23B H 0.2477 0.5421 -0.0091 0.047 Uiso 1 1 calc R
H23C H 0.1891 0.4989 -0.0265 0.047 Uiso 1 1 calc R
N24 N 0.14949(10) 0.6267(2) 0.06929(13) 0.0219(5) Uani 1 1 d .
C25 C 0.11056(14) 0.5333(3) 0.04746(18) 0.0320(8) Uani 1 1 d .
H25A H 0.0882 0.5174 0.0845 0.038 Uiso 1 1 calc R
H25B H 0.1287 0.4556 0.0383 0.038 Uiso 1 1 calc R
C26 C 0.07643(16) 0.5690(4) -0.01428(19) 0.0438(10) Uani 1 1 d .
H26A H 0.0952 0.5482 -0.0540 0.053 Uiso 1 1 calc R
H26B H 0.0448 0.5173 -0.0159 0.053 Uiso 1 1 calc R
C27 C 0.06039(19) 0.6968(4) -0.0199(2) 0.0493(11) Uani 1 1 d .
H27A H 0.0386 0.7053 -0.0624 0.059 Uiso 1 1 calc R
H27B H 0.0920 0.7464 -0.0245 0.059 Uiso 1 1 calc R
C28 C 0.03063(14) 0.7573(4) 0.03514(18) 0.0354(8) Uani 1 1 d .
H28A H 0.0293 0.8469 0.0264 0.043 Uiso 1 1 calc R
H28B H -0.0055 0.7266 0.0304 0.043 Uiso 1 1 calc R
C29 C 0.05121(12) 0.7385(3) 0.10757(16) 0.0270(7) Uani 1 1 d .
H29 H 0.0605 0.6576 0.1217 0.032 Uiso 1 1 calc R
C30 C 0.05696(12) 0.8306(3) 0.15291(17) 0.0281(7) Uani 1 1 d .
H30A H 0.0480 0.9125 0.1402 0.034 Uiso 1 1 calc R
H30B H 0.0700 0.8134 0.1975 0.034 Uiso 1 1 calc R
Cl11 Cl 0.01451(5) 0.54862(9) -0.17844(5) 0.0473(3) Uani 1 1 d .
C100 C 0.0000 0.4582(4) -0.2500 0.0276(10) Uani 1 2 d S
H10A H -0.0300 0.4046 -0.2427 0.033 Uiso 0.50 1 calc PR
H10B H 0.0300 0.4046 -0.2573 0.033 Uiso 0.50 1 calc PR

loop_
_atom_site_aniso_label
_atom_site_aniso_U_11
_atom_site_aniso_U_22
_atom_site_aniso_U_33
_atom_site_aniso_U_23
_atom_site_aniso_U_13
_atom_site_aniso_U_12
Ru 0.01640(12) 0.01945(12) 0.01696(12) -0.00121(10) 0.00292(8) 0.00127(9)
Cl1 0.0286(4) 0.0253(4) 0.0234(4) 0.0025(3) 0.0031(3) -0.0003(3)
Cl2 0.0331(4) 0.0234(4) 0.0209(3) 0.0006(3) 0.0071(3) 0.0028(3)
N1 0.0176(12) 0.0180(12) 0.0179(11) 0.0027(10) 0.0023(9) 0.0037(10)
C2 0.0193(14) 0.0212(15) 0.0194(14) 0.0017(12) 0.0017(11) 0.0013(12)
C3 0.0204(15) 0.0292(17) 0.0269(16) 0.0026(14) 0.0016(12) 0.0015(13)
C4 0.0176(14) 0.0363(19) 0.0303(16) 0.0059(15) 0.0063(12) 0.0045(14)
C5 0.0273(16) 0.0301(18) 0.0240(15) 0.0042(14) 0.0089(13) 0.0097(14)
C6 0.0252(15) 0.0206(15) 0.0176(13) 0.0033(12) 0.0065(11) 0.0054(12)
C7 0.0215(15) 0.0220(15) 0.0196(14) 0.0013(12) 0.0008(11) 0.0011(12)
C8 0.0255(17) 0.035(2) 0.0382(19) -0.0134(16) 0.0029(14) -0.0035(15)
N9 0.0205(12) 0.0193(13) 0.0179(12) -0.0007(10) 0.0024(9) 0.0025(10)
C10 0.0190(14) 0.0277(17) 0.0251(15) -0.0122(14) 0.0028(12) 0.0012(13)
C11 0.0306(18) 0.0290(18) 0.0285(17) -0.0111(15) -0.0029(13) 0.0093(14)
C12 0.042(2) 0.043(2) 0.041(2) -0.0151(19) -0.0064(17) 0.0231(18)
C13 0.035(2) 0.061(3) 0.047(2) -0.024(2) 0.0087(18) 0.015(2)
C14 0.035(2) 0.058(3) 0.0341(19) -0.0139(19) 0.0144(16) -0.0006(19)
C15 0.0251(16) 0.0355(19) 0.0269(16) -0.0077(15) 0.0062(13) -0.0040(14)
C16 0.048(2) 0.0241(17) 0.0282(17) -0.0031(14) -0.0025(15) 0.0115(16)
C17 0.066(3) 0.036(2) 0.044(2) 0.0027(19) -0.007(2) 0.000(2)
C18 0.062(3) 0.043(2) 0.042(2) 0.001(2) -0.016(2) 0.013(2)
C19 0.046(2) 0.032(2) 0.0249(16) -0.0033(15) 0.0116(15) -0.0079(17)
C20 0.074(3) 0.057(3) 0.043(2) 0.004(2) 0.019(2) -0.025(2)
C21 0.061(3) 0.047(3) 0.049(3) 0.004(2) -0.009(2) -0.003(2)
C22 0.0295(16) 0.0208(15) 0.0170(13) 0.0005(12) 0.0044(12) 0.0059(13)
C23 0.041(2) 0.0288(18) 0.0255(16) -0.0076(15) 0.0043(14) 0.0089(15)
N24 0.0260(14) 0.0185(13) 0.0216(12) -0.0001(11) 0.0031(10) 0.0031(10)
C25 0.0342(19) 0.0283(18) 0.0336(18) -0.0109(15) 0.0040(15) -0.0054(15)
C26 0.038(2) 0.060(3) 0.0327(19) -0.011(2) -0.0040(16) -0.001(2)
C27 0.058(3) 0.058(3) 0.030(2) -0.008(2) -0.0087(18) 0.001(2)
C28 0.0258(17) 0.049(2) 0.0310(18) -0.0012(17) -0.0038(14) 0.0014(16)
C29 0.0160(14) 0.0392(19) 0.0263(16) 0.0008(15) 0.0039(12) 0.0008(13)
C30 0.0148(14) 0.039(2) 0.0303(17) -0.0023(15) 0.0028(12) 0.0045(13)
Cl11 0.0748(7) 0.0357(5) 0.0298(5) -0.0046(4) -0.0057(5) -0.0069(5)
C100 0.033(3) 0.025(2) 0.025(2) 0.000 0.0028(19) 0.000

loop_
_atom_type_symbol
_atom_type_description
_atom_type_scat_dispersion_real
_atom_type_scat_dispersion_imag
_atom_type_scat_source
C C 0.0033 0.0016 'International Tables Vol C Tables 4.2.6.8 and 6.1.1.4'
H H 0.0000 0.0000 'International Tables Vol C Tables 4.2.6.8 and 6.1.1.4'
N N 0.0061 0.0033 'International Tables Vol C Tables 4.2.6.8 and 6.1.1.4'
Cl Cl 0.1484 0.1585 'International Tables Vol C Tables 4.2.6.8 and 6.1.1.4'
Ru Ru -1.2594 0.8363 'International Tables Vol C Tables 4.2.6.8 and 6.1.1.4'

loop_
_geom_angle_atom_site_label_1
_geom_angle_atom_site_label_2
_geom_angle_atom_site_label_3
_geom_angle
_geom_angle_site_symmetry_3
N1 Ru N24 77.43(10) .
N1 Ru N9 76.62(10) .
N24 Ru N9 153.81(10) .
N1 Ru C30 161.01(12) .
N24 Ru C30 121.46(12) .
N9 Ru C30 84.62(11) .
N1 Ru C29 163.29(11) .
N24 Ru C29 86.20(11) .
N9 Ru C29 119.90(11) .
C30 Ru C29 35.28(13) .
N1 Ru Cl2 84.74(7) .
N24 Ru Cl2 91.35(7) .
N9 Ru Cl2 89.80(7) .
C30 Ru Cl2 92.36(10) .
C29 Ru Cl2 92.37(9) .
N1 Ru Cl1 95.32(7) .
N24 Ru Cl1 84.12(7) .
N9 Ru Cl1 94.76(7) .
C30 Ru Cl1 89.08(10) .
C29 Ru Cl1 86.24(9) .
Cl2 Ru Cl1 175.33(3) .
C2 N1 C6 120.6(3) .
C2 N1 Ru 120.1(2) .
C6 N1 Ru 118.7(2) .
N1 C2 C3 121.2(3) .
N1 C2 C7 112.9(3) .
C3 C2 C7 125.9(3) .
C4 C3 C2 118.6(3) .
C3 C4 C5 120.2(3) .
C4 C5 C6 119.3(3) .
N1 C6 C5 120.0(3) .
N1 C6 C22 112.3(3) .
C5 C6 C22 127.6(3) .
N9 C7 C2 115.4(3) .
N9 C7 C8 126.4(3) .
C2 C7 C8 118.2(3) .
C7 N9 C10 117.2(3) .
C7 N9 Ru 114.8(2) .
C10 N9 Ru 128.01(19) .
C11 C10 C15 122.4(3) .
C11 C10 N9 119.2(3) .
C15 C10 N9 118.5(3) .
C12 C11 C10 117.0(3) .
C12 C11 C16 120.0(3) .
C10 C11 C16 123.0(3) .
C13 C12 C11 121.9(4) .
C12 C13 C14 120.3(3) .
C13 C14 C15 121.4(4) .
C14 C15 C10 116.9(3) .
C14 C15 C19 120.1(3) .
C10 C15 C19 123.0(3) .
C11 C16 C18 112.7(3) .
C11 C16 C17 111.3(3) .
C18 C16 C17 109.1(3) .
C15 C19 C20 112.8(4) .
C15 C19 C21 110.8(3) .
C20 C19 C21 109.8(3) .
N24 C22 C6 115.4(3) .
N24 C22 C23 124.7(3) .
C6 C22 C23 119.7(3) .
C22 N24 C25 119.5(3) .
C22 N24 Ru 115.4(2) .
C25 N24 Ru 124.6(2) .
N24 C25 C26 114.1(3) .
C27 C26 C25 117.0(3) .
C26 C27 C28 120.5(4) .
C29 C28 C27 118.0(3) .
C30 C29 C28 123.7(3) .
C30 C29 Ru 70.55(18) .
C28 C29 Ru 117.7(2) .
C29 C30 Ru 74.17(19) .
Cl11 C100 Cl11 111.9(3) 2_554

loop_
_geom_bond_atom_site_label_1
_geom_bond_atom_site_label_2
_geom_bond_distance
_geom_bond_site_symmetry_2
Ru N1 1.966(2) .
Ru N24 2.088(3) .
Ru N9 2.137(2) .
Ru C30 2.209(3) .
Ru C29 2.254(3) .
Ru Cl2 2.3901(8) .
Ru Cl1 2.4034(8) .
N1 C2 1.343(4) .
N1 C6 1.362(4) .
C2 C3 1.394(4) .
C2 C7 1.468(4) .
C3 C4 1.381(5) .
C4 C5 1.384(5) .
C5 C6 1.394(4) .
C6 C22 1.461(5) .
C7 N9 1.293(4) .
C7 C8 1.493(5) .
N9 C10 1.469(4) .
C10 C11 1.397(5) .
C10 C15 1.410(5) .
C11 C12 1.393(5) .
C11 C16 1.516(5) .
C12 C13 1.363(6) .
C13 C14 1.370(6) .
C14 C15 1.398(5) .
C15 C19 1.515(5) .
C16 C18 1.533(5) .
C16 C17 1.537(6) .
C19 C20 1.527(5) .
C19 C21 1.534(6) .
C22 N24 1.298(4) .
C22 C23 1.505(4) .
N24 C25 1.473(4) .
C25 C26 1.516(5) .
C26 C27 1.453(6) .
C27 C28 1.540(6) .
C28 C29 1.523(5) .
C29 C30 1.353(5) .
Cl11 C100 1.757(3) .
C100 Cl11 1.757(3) 2_554

loop_
_geom_torsion_atom_site_label_1
_geom_torsion_atom_site_label_2
_geom_torsion_atom_site_label_3
_geom_torsion_atom_site_label_4
_geom_torsion
N24 Ru N1 C2 179.5(2)
N9 Ru N1 C2 -4.1(2)
C30 Ru N1 C2 5.0(5)
C29 Ru N1 C2 167.6(4)
Cl2 Ru N1 C2 87.0(2)
Cl1 Ru N1 C2 -97.7(2)
N24 Ru N1 C6 8.1(2)
N9 Ru N1 C6 -175.5(2)
C30 Ru N1 C6 -166.4(3)
C29 Ru N1 C6 -3.8(5)
Cl2 Ru N1 C6 -84.5(2)
Cl1 Ru N1 C6 90.9(2)
C6 N1 C2 C3 -3.1(4)
Ru N1 C2 C3 -174.4(2)
C6 N1 C2 C7 175.9(3)
Ru N1 C2 C7 4.7(3)
N1 C2 C3 C4 1.1(5)
C7 C2 C3 C4 -177.9(3)
C2 C3 C4 C5 1.2(5)
C3 C4 C5 C6 -1.4(5)
C2 N1 C6 C5 2.9(4)
Ru N1 C6 C5 174.2(2)
C2 N1 C6 C22 -179.7(3)
Ru N1 C6 C22 -8.3(3)
C4 C5 C6 N1 -0.6(5)
C4 C5 C6 C22 -177.6(3)
N1 C2 C7 N9 -2.0(4)
C3 C2 C7 N9 177.0(3)
N1 C2 C7 C8 178.9(3)
C3 C2 C7 C8 -2.1(5)
C2 C7 N9 C10 -179.2(3)
C8 C7 N9 C10 -0.3(5)
C2 C7 N9 Ru -1.2(3)
C8 C7 N9 Ru 177.8(3)
N1 Ru N9 C7 2.7(2)
N24 Ru N9 C7 10.7(4)
C30 Ru N9 C7 -174.3(2)
C29 Ru N9 C7 -174.5(2)
Cl2 Ru N9 C7 -81.9(2)
Cl1 Ru N9 C7 97.1(2)
N1 Ru N9 C10 -179.5(3)
N24 Ru N9 C10 -171.5(2)
C30 Ru N9 C10 3.5(3)
C29 Ru N9 C10 3.3(3)
Cl2 Ru N9 C10 95.9(2)
Cl1 Ru N9 C10 -85.1(2)
C7 N9 C10 C11 88.2(4)
Ru N9 C10 C11 -89.6(3)
C7 N9 C10 C15 -92.4(4)
Ru N9 C10 C15 89.8(3)
C15 C10 C11 C12 -3.5(5)
N9 C10 C11 C12 175.9(3)
C15 C10 C11 C16 175.2(3)
N9 C10 C11 C16 -5.4(5)
C10 C11 C12 C13 1.3(6)
C16 C11 C12 C13 -177.5(4)
C11 C12 C13 C14 1.5(7)
C12 C13 C14 C15 -2.0(6)
C13 C14 C15 C10 -0.1(6)
C13 C14 C15 C19 178.6(4)
C11 C10 C15 C14 3.0(5)
N9 C10 C15 C14 -176.4(3)
C11 C10 C15 C19 -175.8(3)
N9 C10 C15 C19 4.9(5)
C12 C11 C16 C18 -54.3(5)
C10 C11 C16 C18 127.0(4)
C12 C11 C16 C17 68.6(5)
C10 C11 C16 C17 -110.1(4)
C14 C15 C19 C20 48.1(5)
C10 C15 C19 C20 -133.2(4)
C14 C15 C19 C21 -75.4(4)
C10 C15 C19 C21 103.2(4)
N1 C6 C22 N24 2.4(4)
C5 C6 C22 N24 179.5(3)
N1 C6 C22 C23 -174.4(3)
C5 C6 C22 C23 2.7(5)
C6 C22 N24 C25 -167.4(3)
C23 C22 N24 C25 9.2(5)
C6 C22 N24 Ru 4.1(3)
C23 C22 N24 Ru -179.3(2)
N1 Ru N24 C22 -6.5(2)
N9 Ru N24 C22 -14.5(4)
C30 Ru N24 C22 171.4(2)
C29 Ru N24 C22 170.0(2)
Cl2 Ru N24 C22 77.8(2)
Cl1 Ru N24 C22 -103.3(2)
N1 Ru N24 C25 164.5(3)
N9 Ru N24 C25 156.5(2)
C30 Ru N24 C25 -17.6(3)
C29 Ru N24 C25 -18.9(3)
Cl2 Ru N24 C25 -111.2(2)
Cl1 Ru N24 C25 67.7(2)
C22 N24 C25 C26 -101.7(4)
Ru N24 C25 C26 87.6(3)
N24 C25 C26 C27 -38.4(5)
C25 C26 C27 C28 -57.3(6)
C26 C27 C28 C29 47.1(6)
C27 C28 C29 C30 133.1(4)
C27 C28 C29 Ru 48.9(5)
N1 Ru C29 C30 -170.3(3)
N24 Ru C29 C30 178.1(2)
N9 Ru C29 C30 0.4(3)
Cl2 Ru C29 C30 -90.7(2)
Cl1 Ru C29 C30 93.7(2)
N1 Ru C29 C28 -51.7(6)
N24 Ru C29 C28 -63.3(3)
N9 Ru C29 C28 119.0(3)
C30 Ru C29 C28 118.6(4)
Cl2 Ru C29 C28 27.9(3)
Cl1 Ru C29 C28 -147.7(3)
C28 C29 C30 Ru -110.9(3)
N1 Ru C30 C29 171.4(3)
N24 Ru C30 C29 -2.3(3)
N9 Ru C30 C29 -179.7(2)
Cl2 Ru C30 C29 90.8(2)
Cl1 Ru C30 C29 -84.8(2)
